data_4119552
loop_
_publ_author_name
'Megan H. Shaw'
'Ekaterina Y. Melikhova'
'Daniel P. Kloer'
'William G. Whittingham'
'John F. Bower'

_publ_section_title
;
 Directing Group Enhanced Carbonylative Ring Expansions of
 Amino-Substituted Cyclopropanes: Rhodium-Catalyzed Multicomponent
 Synthesis of N-Heterobicyclic Enones
;
_journal_name_full 'Journal of the American Chemical Society'
_journal_page_first 4992
_journal_page_last 4995
_journal_paper_doi 10.1021/ja401936c
_journal_volume 135
_journal_year 2013
_chemical_formula_moiety 'C11 H14 N O3'
_chemical_formula_sum 'C11 H14 N O3'
_chemical_formula_weight 208.23
_chemical_name_systematic
; 
 ? 
;
_space_group_IT_number 2
_symmetry_cell_setting triclinic
_symmetry_space_group_name_Hall '-P 1'
_symmetry_space_group_name_H-M 'P -1'
_atom_sites_solution_hydrogens geom
_atom_sites_solution_primary direct
_atom_sites_solution_secondary difmap
_audit_creation_method SHELXL-97
_cell_angle_alpha 67.972(5)
_cell_angle_beta 87.261(4)
_cell_angle_gamma 71.917(5)
_cell_formula_units_Z 2
_cell_length_a 8.0198(14)
_cell_length_b 8.3657(14)
_cell_length_c 8.8594(15)
_cell_measurement_reflns_used 9831
_cell_measurement_temperature 100(2)
_cell_measurement_theta_max 65.90
_cell_measurement_theta_min 5.40
_cell_volume 522.19(16)
_computing_cell_refinement 'Bruker Apex II'
_computing_data_collection 'Bruker Apex II'
_computing_data_reduction 'Bruker SAINT'
_computing_molecular_graphics 'Bruker ShelXTL'
_computing_publication_material 'Bruker ShelXTL'
_computing_structure_refinement 'SHELXL-97 (Sheldrick, 2008)'
_computing_structure_solution 'SHELXS-97 (Sheldrick, 2008)'
_diffrn_ambient_temperature 100(2)
_diffrn_measured_fraction_theta_full 0.979
_diffrn_measured_fraction_theta_max 0.979
_diffrn_measurement_device_type 'Bruker Microstar CCD area detector'
_diffrn_measurement_method 'phi and omega scans'
_diffrn_radiation_monochromator graphite
_diffrn_radiation_source 'fine-focus sealed tube'
_diffrn_radiation_type CuK\a
_diffrn_radiation_wavelength 1.54178
_diffrn_reflns_av_R_equivalents 0.0488
_diffrn_reflns_av_sigmaI/netI 0.0192
_diffrn_reflns_limit_h_max 9
_diffrn_reflns_limit_h_min -9
_diffrn_reflns_limit_k_max 9
_diffrn_reflns_limit_k_min -8
_diffrn_reflns_limit_l_max 10
_diffrn_reflns_limit_l_min -10
_diffrn_reflns_number 21295
_diffrn_reflns_theta_full 66.30
_diffrn_reflns_theta_max 66.30
_diffrn_reflns_theta_min 5.40
_exptl_absorpt_coefficient_mu 0.798
_exptl_absorpt_correction_T_max 0.6131
_exptl_absorpt_correction_T_min 0.4216
_exptl_absorpt_correction_type multi-scan
_exptl_absorpt_process_details 'SADABS V2008/1'
_exptl_crystal_colour colourless
_exptl_crystal_density_diffrn 1.324
_exptl_crystal_description block
_exptl_crystal_F_000 222
_exptl_crystal_size_max 0.26
_exptl_crystal_size_mid 0.15
_exptl_crystal_size_min 0.12
_refine_diff_density_max 0.474
_refine_diff_density_min -0.268
_refine_diff_density_rms 0.048
_refine_ls_extinction_method none
_refine_ls_goodness_of_fit_ref 1.062
_refine_ls_hydrogen_treatment constr
_refine_ls_matrix_type full
_refine_ls_number_parameters 212
_refine_ls_number_reflns 1800
_refine_ls_number_restraints 5
_refine_ls_restrained_S_all 1.071
_refine_ls_R_factor_all 0.0508
_refine_ls_R_factor_gt 0.0495
_refine_ls_shift/su_max 0.002
_refine_ls_shift/su_mean 0.000
_refine_ls_structure_factor_coef Fsqd
_refine_ls_weighting_details 'calc w=1/[\s^2^(Fo^2^)+(0.0805P)^2^+0.2516P] where P=(Fo^2^+2Fc^2^)/3'
_refine_ls_weighting_scheme calc
_refine_ls_wR_factor_gt 0.1397
_refine_ls_wR_factor_ref 0.1411
_reflns_number_gt 1722
_reflns_number_total 1800
_reflns_threshold_expression >2sigma(I)
_cod_data_source_file ja401936c_si_003.cif
_cod_data_source_block compound12b
_cod_original_cell_volume 522.19(15)
_cod_original_sg_symbol_Hall -P1
_cod_database_code 4119552

loop_
_symmetry_equiv_pos_as_xyz
'x, y, z'
'-x, -y, -z'

loop_
_atom_site_label
_atom_site_type_symbol
_atom_site_fract_x
_atom_site_fract_y
_atom_site_fract_z
_atom_site_U_iso_or_equiv
_atom_site_adp_type
_atom_site_occupancy
_atom_site_symmetry_multiplicity
_atom_site_calc_flag
_atom_site_refinement_flags
_atom_site_disorder_assembly
_atom_site_disorder_group
C1A C 0.3660(10) 0.2132(8) 0.5468(8) 0.0250(14) Uani 0.441(5) 1 d PD A 1
O2A O 0.6728(4) 0.2156(5) 0.3946(4) 0.0230(8) Uani 0.441(5) 1 d P A 1
O3A O 0.5252(7) 0.3271(6) 0.1413(6) 0.0279(10) Uani 0.441(5) 1 d P A 1
C2A C 0.4464(5) 0.1843(6) 0.6823(4) 0.0317(12) Uani 0.441(5) 1 d PD A 1
H2A1 H 0.5422 0.2392 0.6520 0.038 Uiso 0.441(5) 1 calc PR A 1
H2A2 H 0.5038 0.0513 0.7346 0.038 Uiso 0.441(5) 1 calc PR A 1
C3A C 0.3557(2) 0.2445(2) 0.8134(2) 0.0337(4) Uani 0.441(5) 1 d PD A 1
H3A1 H 0.3473 0.3729 0.7866 0.040 Uiso 0.441(5) 1 calc PR A 1
H3A2 H 0.4273 0.1703 0.9187 0.040 Uiso 0.441(5) 1 calc PR A 1
C6A C 0.1803(9) 0.2038(10) 0.5671(7) 0.0205(16) Uani 0.441(5) 1 d PD A 1
C7A C 0.0812(11) 0.2761(10) 0.3924(10) 0.0309(16) Uani 0.441(5) 1 d PD A 1
H7A1 H -0.0042 0.2127 0.3909 0.037 Uiso 0.441(5) 1 calc PR A 1
H7A2 H 0.0224 0.4092 0.3484 0.037 Uiso 0.441(5) 1 calc PR A 1
C8A C 0.2462(8) 0.2195(10) 0.3056(8) 0.0339(13) Uani 0.441(5) 1 d P A 1
H8A1 H 0.2859 0.0870 0.3314 0.041 Uiso 0.441(5) 1 calc PR A 1
H8A2 H 0.2247 0.2850 0.1857 0.041 Uiso 0.441(5) 1 calc PR A 1
C11A C 0.697(3) 0.305(3) 0.072(2) 0.042(3) Uani 0.441(5) 1 d P A 1
H11A H 0.7592 0.3732 0.1027 0.062 Uiso 0.441(5) 1 calc PR A 1
H11B H 0.6793 0.3510 -0.0478 0.062 Uiso 0.441(5) 1 calc PR A 1
H11C H 0.7665 0.1759 0.1132 0.062 Uiso 0.441(5) 1 calc PR A 1
C4 C 0.1738(2) 0.2265(2) 0.83170(19) 0.0302(4) Uani 1 1 d . . .
C5 C 0.0831(2) 0.2222(2) 0.69224(19) 0.0289(4) Uani 1 1 d D A .
N1 N 0.37778(17) 0.2734(2) 0.37366(16) 0.0317(4) Uani 1 1 d D . .
C10 C 0.5340(2) 0.2739(2) 0.31232(19) 0.0267(4) Uani 1 1 d . A .
C12 C -0.0961(2) 0.2005(2) 0.7164(2) 0.0328(4) Uani 1 1 d . . .
H12A H -0.1752 0.3027 0.7399 0.049 Uiso 1 1 calc R A .
H12B H -0.0881 0.0864 0.8080 0.049 Uiso 1 1 calc R . .
H12C H -0.1422 0.1984 0.6169 0.049 Uiso 1 1 calc R . .
C1B C 0.3314(8) 0.2881(10) 0.5290(7) 0.0391(15) Uani 0.559(5) 1 d PD A 2
O2B O 0.6419(5) 0.3125(8) 0.3734(4) 0.0499(11) Uani 0.559(5) 1 d P A 2
O3B O 0.5510(6) 0.2473(7) 0.1770(6) 0.0413(10) Uani 0.559(5) 1 d P A 2
C2B C 0.3940(4) 0.3333(4) 0.6313(3) 0.0292(9) Uani 0.559(5) 1 d PD A 2
H2B1 H 0.3462 0.4670 0.5970 0.035 Uiso 0.559(5) 1 calc PR A 2
H2B2 H 0.5231 0.3016 0.6253 0.035 Uiso 0.559(5) 1 calc PR A 2
C3B C 0.3557(2) 0.2445(2) 0.8134(2) 0.0337(4) Uani 0.559(5) 1 d PD A 2
H3B1 H 0.4436 0.1224 0.8639 0.040 Uiso 0.559(5) 1 calc PR A 2
H3B2 H 0.3696 0.3191 0.8733 0.040 Uiso 0.559(5) 1 calc PR A 2
C6B C 0.1516(8) 0.2630(8) 0.5461(6) 0.0269(15) Uani 0.559(5) 1 d PD A 2
C7B C 0.1142(9) 0.2051(8) 0.4042(8) 0.0293(12) Uani 0.559(5) 1 d PD A 2
H7B1 H 0.1635 0.0722 0.4334 0.035 Uiso 0.559(5) 1 calc PR A 2
H7B2 H -0.0130 0.2464 0.3707 0.035 Uiso 0.559(5) 1 calc PR A 2
C8B C 0.2146(6) 0.3097(7) 0.2747(5) 0.0284(9) Uani 0.559(5) 1 d P A 2
H8B1 H 0.2417 0.2619 0.1865 0.034 Uiso 0.559(5) 1 calc PR A 2
H8B2 H 0.1484 0.4411 0.2266 0.034 Uiso 0.559(5) 1 calc PR A 2
C11B C 0.711(2) 0.262(2) 0.1010(19) 0.041(3) Uani 0.559(5) 1 d P A 2
H11D H 0.7106 0.3884 0.0630 0.062 Uiso 0.559(5) 1 calc PR A 2
H11E H 0.7197 0.2245 0.0079 0.062 Uiso 0.559(5) 1 calc PR A 2
H11F H 0.8121 0.1835 0.1804 0.062 Uiso 0.559(5) 1 calc PR A 2
O1 O 0.10189(18) 0.2161(2) 0.95860(15) 0.0440(4) Uani 1 1 d . A .

loop_
_atom_site_aniso_label
_atom_site_aniso_U_11
_atom_site_aniso_U_22
_atom_site_aniso_U_33
_atom_site_aniso_U_23
_atom_site_aniso_U_13
_atom_site_aniso_U_12
C1A 0.024(3) 0.032(3) 0.022(3) -0.011(3) 0.0048(18) -0.012(2)
O2A 0.0217(14) 0.0213(16) 0.0280(16) -0.0103(14) 0.0023(11) -0.0083(13)
O3A 0.0267(18) 0.037(2) 0.019(2) -0.0090(19) 0.0071(14) -0.011(2)
C2A 0.0276(19) 0.043(3) 0.024(2) -0.0075(17) 0.0013(15) -0.0173(18)
C3A 0.0374(10) 0.0451(10) 0.0243(9) -0.0133(7) -0.0001(7) -0.0200(8)
C6A 0.023(3) 0.014(4) 0.017(2) 0.001(2) -0.0050(19) -0.003(2)
C7A 0.028(3) 0.048(4) 0.028(3) -0.025(3) 0.007(2) -0.015(3)
C8A 0.026(3) 0.048(3) 0.038(3) -0.024(3) 0.004(2) -0.017(3)
C11A 0.036(4) 0.058(8) 0.038(6) -0.026(6) 0.023(4) -0.019(4)
C4 0.0366(9) 0.0337(9) 0.0222(8) -0.0099(7) 0.0029(7) -0.0149(7)
C5 0.0309(9) 0.0358(9) 0.0236(8) -0.0105(7) 0.0036(7) -0.0165(7)
N1 0.0246(7) 0.0531(9) 0.0270(8) -0.0215(7) 0.0061(6) -0.0182(6)
C10 0.0273(8) 0.0295(8) 0.0249(8) -0.0092(6) 0.0043(6) -0.0129(7)
C12 0.0303(9) 0.0464(10) 0.0266(8) -0.0154(7) 0.0074(7) -0.0175(7)
C1B 0.030(3) 0.073(4) 0.020(2) -0.015(3) 0.0046(17) -0.030(3)
O2B 0.0385(17) 0.089(3) 0.0335(15) -0.020(2) 0.0088(12) -0.041(2)
O3B 0.0321(19) 0.070(3) 0.033(2) -0.025(2) 0.0142(16) -0.026(2)
C2B 0.0295(15) 0.038(2) 0.0274(16) -0.0163(14) 0.0062(12) -0.0170(13)
C3B 0.0374(10) 0.0451(10) 0.0243(9) -0.0133(7) -0.0001(7) -0.0200(8)
C6B 0.024(2) 0.032(4) 0.0178(19) 0.001(2) -0.0031(16) -0.012(3)
C7B 0.025(3) 0.047(3) 0.027(2) -0.023(3) 0.0059(16) -0.015(3)
C8B 0.0233(19) 0.044(3) 0.0228(19) -0.015(2) 0.0031(13) -0.014(2)
C11B 0.037(4) 0.066(7) 0.036(5) -0.025(5) 0.021(3) -0.032(5)
O1 0.0480(8) 0.0688(9) 0.0268(7) -0.0230(6) 0.0106(6) -0.0292(7)

loop_
_atom_type_symbol
_atom_type_description
_atom_type_scat_dispersion_real
_atom_type_scat_dispersion_imag
_atom_type_scat_source
C C 0.0181 0.0091 'International Tables Vol C Tables 4.2.6.8 and 6.1.1.4'
H H 0.0000 0.0000 'International Tables Vol C Tables 4.2.6.8 and 6.1.1.4'
N N 0.0311 0.0180 'International Tables Vol C Tables 4.2.6.8 and 6.1.1.4'
O O 0.0492 0.0322 'International Tables Vol C Tables 4.2.6.8 and 6.1.1.4'

loop_
_geom_angle_atom_site_label_1
_geom_angle_atom_site_label_2
_geom_angle_atom_site_label_3
_geom_angle
C2A C1A N1 143.2(7)
C2A C1A C6A 112.8(6)
N1 C1A C6A 103.4(4)
C10 O3A C11A 114.4(8)
C1A C2A C3A 123.5(4)
C1A C2A H2A1 106.4
C3A C2A H2A1 106.4
C1A C2A H2A2 106.4
C3A C2A H2A2 106.4
H2A1 C2A H2A2 106.5
C2A C3A C4 112.23(19)
C2A C3A H3A1 109.2
C4 C3A H3A1 109.2
C2A C3A H3A2 109.2
C4 C3A H3A2 109.2
H3A1 C3A H3A2 107.9
C5 C6A C1A 125.4(6)
C5 C6A C7A 118.1(6)
C1A C6A C7A 109.2(5)
C8A C7A C6A 95.9(5)
C8A C7A H7A1 112.6
C6A C7A H7A1 112.6
C8A C7A H7A2 112.6
C6A C7A H7A2 112.6
H7A1 C7A H7A2 110.1
N1 C8A C7A 102.9(5)
N1 C8A H8A1 111.2
C7A C8A H8A1 111.2
N1 C8A H8A2 111.2
C7A C8A H8A2 111.2
H8A1 C8A H8A2 109.1
O1 C4 C5 120.46(16)
O1 C4 C3A 121.05(15)
C5 C4 C3A 118.49(14)
C6B C5 C6A 18.9(4)
C6B C5 C4 119.3(3)
C6A C5 C4 117.1(4)
C6B C5 C12 123.1(3)
C6A C5 C12 124.8(4)
C4 C5 C12 116.88(14)
C10 N1 C1A 119.6(3)
C10 N1 C1B 124.3(3)
C1A N1 C1B 22.5(3)
C10 N1 C8A 122.9(3)
C1A N1 C8A 107.4(4)
C1B N1 C8A 111.7(3)
C10 N1 C8B 124.2(2)
C1A N1 C8B 115.7(4)
C1B N1 C8B 109.5(3)
C8A N1 C8B 25.64(19)
O2A C10 O2B 34.37(18)
O2A C10 O3B 112.9(3)
O2B C10 O3B 124.1(3)
O2A C10 N1 124.4(2)
O2B C10 N1 121.8(2)
O3B C10 N1 113.9(2)
O2A C10 O3A 122.5(3)
O2B C10 O3A 117.1(3)
O3B C10 O3A 24.8(2)
N1 C10 O3A 112.6(3)
C5 C12 H12A 109.5
C5 C12 H12B 109.5
H12A C12 H12B 109.5
C5 C12 H12C 109.5
H12A C12 H12C 109.5
H12B C12 H12C 109.5
C2B C1B N1 136.2(5)
C2B C1B C6B 120.3(5)
N1 C1B C6B 102.9(4)
C10 O3B C11B 115.2(8)
C1B C2B H2B1 108.3
C1B C2B H2B2 108.3
H2B1 C2B H2B2 107.4
C5 C6B C1B 120.5(5)
C5 C6B C7B 125.8(5)
C1B C6B C7B 108.0(4)
C8B C7B C6B 98.1(4)
C8B C7B H7B1 112.1
C6B C7B H7B1 112.1
C8B C7B H7B2 112.1
C6B C7B H7B2 112.1
H7B1 C7B H7B2 109.8
N1 C8B C7B 101.2(4)
N1 C8B H8B1 111.5
C7B C8B H8B1 111.5
N1 C8B H8B2 111.5
C7B C8B H8B2 111.5
H8B1 C8B H8B2 109.4
O3B C11B H11D 109.5
O3B C11B H11E 109.5
H11D C11B H11E 109.5
O3B C11B H11F 109.5
H11D C11B H11F 109.5
H11E C11B H11F 109.5

loop_
_geom_bond_atom_site_label_1
_geom_bond_atom_site_label_2
_geom_bond_distance
C1A C2A 1.294(6)
C1A N1 1.433(7)
C1A C6A 1.514(11)
O2A C10 1.217(4)
O3A C10 1.409(6)
O3A C11A 1.47(2)
C2A C3A 1.504(4)
C2A H2A1 0.9900
C2A H2A2 0.9900
C3A C4 1.507(2)
C3A H3A1 0.9900
C3A H3A2 0.9900
C6A C5 1.353(5)
C6A C7A 1.585(6)
C7A C8A 1.534(10)
C7A H7A1 0.9900
C7A H7A2 0.9900
C8A N1 1.496(6)
C8A H8A1 0.9900
C8A H8A2 0.9900
C11A H11A 0.9800
C11A H11B 0.9800
C11A H11C 0.9800
C4 O1 1.225(2)
C4 C5 1.481(2)
C5 C6B 1.346(4)
C5 C12 1.499(2)
N1 C10 1.342(2)
N1 C1B 1.448(6)
N1 C8B 1.496(4)
C10 O2B 1.222(4)
C10 O3B 1.293(5)
C12 H12A 0.9800
C12 H12B 0.9800
C12 H12C 0.9800
C1B C2B 1.279(5)
C1B C6B 1.514(9)
O3B C11B 1.439(18)
C2B H2B1 0.9900
C2B H2B2 0.9900
C6B C7B 1.578(5)
C7B C8B 1.525(9)
C7B H7B1 0.9900
C7B H7B2 0.9900
C8B H8B1 0.9900
C8B H8B2 0.9900
C11B H11D 0.9800
C11B H11E 0.9800
C11B H11F 0.9800

loop_
_geom_torsion_atom_site_label_1
_geom_torsion_atom_site_label_2
_geom_torsion_atom_site_label_3
_geom_torsion_atom_site_label_4
_geom_torsion
N1 C1A C2A C3A 134.6(7)
C6A C1A C2A C3A -34.9(7)
C1A C2A C3A C4 37.2(5)
C2A C1A C6A C5 20.3(8)
N1 C1A C6A C5 -153.2(6)
C2A C1A C6A C7A 169.6(6)
N1 C1A C6A C7A -3.9(6)
C5 C6A C7A C8A -179.1(6)
C1A C6A C7A C8A 29.1(7)
C6A C7A C8A N1 -42.6(7)
C2A C3A C4 O1 158.0(2)
C2A C3A C4 C5 -22.1(3)
C1A C6A C5 C6B 93(2)
C7A C6A C5 C6B -53.9(16)
C1A C6A C5 C4 -8.9(7)
C7A C6A C5 C4 -155.7(5)
C1A C6A C5 C12 -175.8(4)
C7A C6A C5 C12 37.3(8)
O1 C4 C5 C6B 169.3(3)
C3A C4 C5 C6B -10.5(4)
O1 C4 C5 C6A -169.3(4)
C3A C4 C5 C6A 10.8(4)
O1 C4 C5 C12 -1.3(2)
C3A C4 C5 C12 178.84(14)
C2A C1A N1 C10 18.8(9)
C6A C1A N1 C10 -171.2(3)
C2A C1A N1 C1B -90.0(15)
C6A C1A N1 C1B 80.1(13)
C2A C1A N1 C8A 165.2(7)
C6A C1A N1 C8A -24.8(5)
C2A C1A N1 C8B -168.7(7)
C6A C1A N1 C8B 1.4(6)
C7A C8A N1 C10 -169.4(4)
C7A C8A N1 C1A 45.5(6)
C7A C8A N1 C1B 22.0(7)
C7A C8A N1 C8B -68.0(8)
C1A N1 C10 O2A 4.7(4)
C1B N1 C10 O2A 30.8(4)
C8A N1 C10 O2A -136.3(5)
C8B N1 C10 O2A -167.1(4)
C1A N1 C10 O2B -36.4(4)
C1B N1 C10 O2B -10.4(4)
C8A N1 C10 O2B -177.5(5)
C8B N1 C10 O2B 151.7(4)
C1A N1 C10 O3B 149.7(3)
C1B N1 C10 O3B 175.7(3)
C8A N1 C10 O3B 8.6(5)
C8B N1 C10 O3B -22.2(5)
C1A N1 C10 O3A 176.7(3)
C1B N1 C10 O3A -157.3(4)
C8A N1 C10 O3A 35.7(5)
C8B N1 C10 O3A 4.8(4)
C11A O3A C10 O2A 0.3(10)
C11A O3A C10 O2B 39.7(10)
C11A O3A C10 O3B -73.5(13)
C11A O3A C10 N1 -171.8(10)
C10 N1 C1B C2B 14.2(10)
C1A N1 C1B C2B 99.4(15)
C8A N1 C1B C2B -177.5(7)
C8B N1 C1B C2B -150.2(7)
C10 N1 C1B C6B -174.9(3)
C1A N1 C1B C6B -89.7(14)
C8A N1 C1B C6B -6.6(6)
C8B N1 C1B C6B 20.7(5)
O2A C10 O3B C11B -35.9(8)
O2B C10 O3B C11B 1.3(8)
N1 C10 O3B C11B 175.0(7)
O3A C10 O3B C11B 82.5(11)
C6A C5 C6B C1B -80.2(19)
C4 C5 C6B C1B 8.3(6)
C12 C5 C6B C1B 178.3(4)
C6A C5 C6B C7B 69.9(19)
C4 C5 C6B C7B 158.4(5)
C12 C5 C6B C7B -31.6(7)
C2B C1B C6B C5 -24.2(8)
N1 C1B C6B C5 163.1(5)
C2B C1B C6B C7B -179.1(6)
N1 C1B C6B C7B 8.2(5)
C5 C6B C7B C8B 174.6(5)
C1B C6B C7B C8B -32.3(5)
C10 N1 C8B C7B 153.3(3)
C1A N1 C8B C7B -18.8(5)
C1B N1 C8B C7B -42.3(6)
C8A N1 C8B C7B 57.4(7)
C6B C7B C8B N1 42.6(5)
